data_7125292
loop_
_publ_author_name
'Modak, Atanu'
'Mondal, Anirban'
'Watile, Rahul'
'Mukherjee, Semanti'
'Maiti, Debabrata'

_publ_section_title
;
 Remote meta C-H bond functionalization of 2-phenethylsulphonic acid and
 3-phenylpropanoic acid derivatives.
;
_journal_issue 96
_journal_name_full 'Chemical communications (Cambridge, England)'
_journal_page_first 13916
_journal_page_last 13919
_journal_paper_doi 10.1039/c6cc08302a
_journal_volume 52
_journal_year 2016
_chemical_formula_moiety 'C20 H18 Br N O5 S'
_chemical_formula_sum 'C20 H18 Br N O5 S'
_chemical_formula_weight 464.32
_space_group_crystal_system triclinic
_space_group_IT_number 2
_space_group_name_Hall '-P 1'
_space_group_name_H-M_alt 'P -1'
_atom_sites_solution_hydrogens geom
_atom_sites_solution_primary direct
_audit_creation_date 2016-07-28
_audit_creation_method
;
Olex2 1.2
(compiled 2016.02.19 svn.r3266 for OlexSys, GUI svn.r5155)
;
_audit_update_record
;
2016-07-28 deposited with the CCDC.
2016-11-07 downloaded from the CCDC.
;
_cell_angle_alpha 92.1745(19)
_cell_angle_beta 99.8465(19)
_cell_angle_gamma 107.839(2)
_cell_formula_units_Z 2
_cell_length_a 7.88851(18)
_cell_length_b 8.9545(2)
_cell_length_c 14.9033(3)
_cell_measurement_reflns_used 7103
_cell_measurement_temperature 150
_cell_measurement_theta_max 31.1930
_cell_measurement_theta_min 2.3910
_cell_volume 982.77(4)
_computing_cell_refinement 'CrysAlisPro 1.171.38.43 (Rigaku OD, 2015)'
_computing_data_collection 'CrysAlisPro 1.171.38.43 (Rigaku OD, 2015)'
_computing_data_reduction 'CrysAlisPro 1.171.38.43 (Rigaku OD, 2015)'
_computing_molecular_graphics 'Olex2 (Dolomanov et al., 2009)'
_computing_publication_material 'Olex2 (Dolomanov et al., 2009)'
_computing_structure_refinement 'ShelXL (Sheldrick, 2015)'
_computing_structure_solution 'ShelXT (Sheldrick, 2015)'
_diffrn_ambient_temperature 150
_diffrn_detector 'CCD plate'
_diffrn_measured_fraction_theta_full 0.880
_diffrn_measured_fraction_theta_max 0.977
_diffrn_measurement_details
;
List of Runs (angles in degrees, time in seconds):

  # Type    Start    End  Width  t~exp~   \w     \q     \k     \f   Frames
#--------------------------------------------------------------------------
  1  \w   -110.00  70.00   0.50    8.00    --  -20.00   0.00  36.00  360
  2  \w    -78.00  19.00   0.50    8.00    --  -20.00 -72.00 108.00  194
  3  \w    -71.00  19.00   0.50    8.00    --  -20.00 -72.00-108.00  180
  4  \w    -33.50  17.50   0.50    8.00    --  -20.00 -72.00 -36.00  102
  5  \w     -2.00   8.50   0.50    8.00    --  -20.00  72.00-180.00   21
;
_diffrn_measurement_device 'abstract diffractometer'
_diffrn_measurement_device_type 'dtrek-CrysAlisPro-abstract goniometer imported rigaku-d*trek images'
_diffrn_measurement_method '\w scans'
_diffrn_orient_matrix_type 'CrysAlisPro convention (1999,Acta A55,543-557)'
_diffrn_orient_matrix_UB_11 -0.0338098000
_diffrn_orient_matrix_UB_12 0.0610916000
_diffrn_orient_matrix_UB_13 -0.0157336000
_diffrn_orient_matrix_UB_21 -0.0338774000
_diffrn_orient_matrix_UB_22 -0.0424693000
_diffrn_orient_matrix_UB_23 -0.0438982000
_diffrn_orient_matrix_UB_31 -0.0835032000
_diffrn_orient_matrix_UB_32 -0.0381227000
_diffrn_orient_matrix_UB_33 0.0134403000
_diffrn_radiation_monochromator graphite
_diffrn_radiation_probe x-ray
_diffrn_radiation_type MoK\a
_diffrn_radiation_wavelength 0.71073
_diffrn_reflns_av_R_equivalents 0.0229
_diffrn_reflns_av_unetI/netI 0.0258
_diffrn_reflns_Laue_measured_fraction_full 0.880
_diffrn_reflns_Laue_measured_fraction_max 0.977
_diffrn_reflns_limit_h_max 9
_diffrn_reflns_limit_h_min -9
_diffrn_reflns_limit_k_max 10
_diffrn_reflns_limit_k_min -10
_diffrn_reflns_limit_l_max 17
_diffrn_reflns_limit_l_min -17
_diffrn_reflns_number 7447
_diffrn_reflns_point_group_measured_fraction_full 0.880
_diffrn_reflns_point_group_measured_fraction_max 0.977
_diffrn_reflns_theta_full 26.000
_diffrn_reflns_theta_max 24.999
_diffrn_reflns_theta_min 2.401
_diffrn_source 'fine-focus sealed X-ray tube'
_diffrn_source_type 'Enhance (Mo) X-ray Source'
_exptl_absorpt_coefficient_mu 2.230
_exptl_absorpt_correction_T_max 1.00000
_exptl_absorpt_correction_T_min 0.82233
_exptl_absorpt_correction_type multi-scan
_exptl_absorpt_process_details
;
CrysAlisPro 1.171.38.43 (Rigaku Oxford Diffraction, 2015)
Empirical absorption correction using spherical harmonics,
 implemented in SCALE3 ABSPACK scaling algorithm.
;
_exptl_crystal_colour colourless
_exptl_crystal_colour_primary colourless
_exptl_crystal_density_diffrn 1.569
_exptl_crystal_description block
_exptl_crystal_F_000 472
_exptl_crystal_recrystallization_method 'Re-crystallisation from solvent: Ethanol'
_exptl_crystal_size_max 0.342
_exptl_crystal_size_mid 0.286
_exptl_crystal_size_min 0.198
_refine_diff_density_max 0.306
_refine_diff_density_min -0.375
_refine_diff_density_rms 0.055
_refine_ls_extinction_method none
_refine_ls_goodness_of_fit_ref 1.070
_refine_ls_hydrogen_treatment constr
_refine_ls_matrix_type full
_refine_ls_number_parameters 254
_refine_ls_number_reflns 3392
_refine_ls_number_restraints 0
_refine_ls_restrained_S_all 1.070
_refine_ls_R_factor_all 0.0301
_refine_ls_R_factor_gt 0.0266
_refine_ls_shift/su_max 0.001
_refine_ls_shift/su_mean 0.000
_refine_ls_structure_factor_coef Fsqd
_refine_ls_weighting_details
;
 w=1/[\s^2^(Fo^2^)+(0.0322P)^2^+0.5771P]
 where P=(Fo^2^+2Fc^2^)/3
;
_refine_ls_weighting_scheme calc
_refine_ls_wR_factor_gt 0.0661
_refine_ls_wR_factor_ref 0.0675
_reflns_Friedel_coverage 0.000
_reflns_number_gt 3208
_reflns_number_total 3392
_reflns_threshold_expression 'I > 2\s(I)'
_cod_data_source_file c6cc08302a2.cif
_cod_data_source_block dm-anm-3-br-ome_mo
_cod_original_cell_volume 982.76(4)
_cod_database_code 7125292
_shelxl_version_number 2012-9
_chemical_oxdiff_formula 'C20 H18 Br1 N1 O5 S1'
_shelx_space_group_comment
;
The symmetry employed for this shelxl refinement is uniquely defined
by the following loop, which should always be used as a source of
symmetry information in preference to the above space-group names.
They are only intended as comments.
;
_reflns_odcompleteness_completeness 88.62
_reflns_odcompleteness_iscentric 1
_reflns_odcompleteness_theta 31.04
_olex2_refinement_description
;
1. Fixed Uiso
 At 1.2 times of:
  All C(H) groups, All C(H,H) groups
 At 1.5 times of:
  All C(H,H,H) groups
2.a Secondary CH2 refined with riding coordinates:
 C00G(H00A,H00D), C00K(H00E,H00G), C00L(H00I,H00K)
2.b Aromatic/amide H refined with riding coordinates:
 C009(H009), C00B(H00B), C00C(H00C), C00F(H00F), C00H(H00H), C00J(H00J),
 C00P(H00P), C00R(H00R), C00S(H00S)
2.c Idealised Me refined as rotating group:
 C00N(H00L,H00M,H00N)
;
_olex2_submission_special_instructions 'No special instructions were received'
_oxdiff_exptl_absorpt_empirical_details
;
Empirical correction (ABSPACK) includes:
- Absorption correction using spherical harmonics
- Frame scaling
- Detector area scaling
;
_oxdiff_exptl_absorpt_empirical_full_max 1.237
_oxdiff_exptl_absorpt_empirical_full_min 0.858

loop_
_space_group_symop_operation_xyz
'x, y, z'
'-x, -y, -z'

loop_
_atom_site_label
_atom_site_type_symbol
_atom_site_fract_x
_atom_site_fract_y
_atom_site_fract_z
_atom_site_U_iso_or_equiv
_atom_site_adp_type
_atom_site_occupancy
_atom_site_site_symmetry_order
_atom_site_calc_flag
_atom_site_refinement_flags_posn
Br01 Br 0.81147(3) 0.25093(3) 0.59089(2) 0.03475(10) Uani 1 1 d .
S002 S 0.78755(7) 0.71212(6) 0.17574(3) 0.02683(13) Uani 1 1 d .
O003 O -0.28851(18) 0.12858(16) 0.27938(9) 0.0278(3) Uani 1 1 d .
O004 O -0.21076(19) -0.01256(17) 0.39051(10) 0.0333(3) Uani 1 1 d .
O005 O 0.9551(2) 0.82202(17) 0.22038(10) 0.0348(4) Uani 1 1 d .
O006 O 0.8248(2) 0.61266(17) 0.09331(10) 0.0347(4) Uani 1 1 d .
O007 O 0.6441(2) 0.7704(2) 0.14065(12) 0.0437(4) Uani 1 1 d .
C008 C 0.5967(3) 0.4738(2) 0.38362(13) 0.0236(4) Uani 1 1 d .
C009 C 0.1529(3) 0.1766(2) 0.40652(13) 0.0240(4) Uani 1 1 d .
H009 H 0.1198 0.0944 0.4449 0.029 Uiso 1 1 calc R
C00A C 0.6502(3) 0.3052(2) 0.49774(13) 0.0242(4) Uani 1 1 d .
C00B C 0.4678(3) 0.2222(2) 0.48442(13) 0.0231(4) Uani 1 1 d .
H00B H 0.4253 0.1364 0.5191 0.028 Uiso 1 1 calc R
C00C C 0.4128(3) 0.3924(2) 0.36980(13) 0.0245(4) Uani 1 1 d .
H00C H 0.3307 0.4233 0.3259 0.029 Uiso 1 1 calc R
C00D C 0.3466(3) 0.2652(2) 0.41976(13) 0.0228(4) Uani 1 1 d .
C00E C -0.1677(3) 0.0936(2) 0.34320(13) 0.0249(4) Uani 1 1 d .
C00F C 0.7175(3) 0.4297(2) 0.44808(13) 0.0249(4) Uani 1 1 d .
H00F H 0.8440 0.4842 0.4578 0.030 Uiso 1 1 calc R
C00G C -0.4756(3) 0.0282(3) 0.27271(15) 0.0305(5) Uani 1 1 d .
H00A H -0.5143 0.0362 0.3320 0.037 Uiso 1 1 calc R
H00D H -0.4860 -0.0831 0.2571 0.037 Uiso 1 1 calc R
C00H C 0.0184(3) 0.1975(2) 0.34727(14) 0.0264(4) Uani 1 1 d .
H00H H 0.0423 0.2791 0.3077 0.032 Uiso 1 1 calc R
N00I N 1.2181(4) 0.5357(3) 0.18840(17) 0.0620(7) Uani 1 1 d .
C00J C 0.8898(3) 0.7762(3) -0.02924(15) 0.0359(5) Uani 1 1 d .
H00J H 0.7686 0.7790 -0.0410 0.043 Uiso 1 1 calc R
C00K C 0.7134(3) 0.5541(2) 0.24191(15) 0.0307(5) Uani 1 1 d .
H00E H 0.6059 0.4725 0.2055 0.037 Uiso 1 1 calc R
H00G H 0.8106 0.5059 0.2584 0.037 Uiso 1 1 calc R
C00L C 0.6647(3) 0.6108(2) 0.32869(14) 0.0271(4) Uani 1 1 d .
H00I H 0.7730 0.6902 0.3660 0.033 Uiso 1 1 calc R
H00K H 0.5697 0.6614 0.3124 0.033 Uiso 1 1 calc R
C00M C 0.9470(3) 0.6976(2) 0.04049(14) 0.0276(4) Uani 1 1 d .
C00N C -0.5929(3) 0.0815(3) 0.19987(16) 0.0379(5) Uani 1 1 d .
H00L H -0.5562 0.0699 0.1411 0.057 Uiso 1 1 calc GR
H00M H -0.5796 0.1924 0.2152 0.057 Uiso 1 1 calc GR
H00N H -0.7199 0.0173 0.1955 0.057 Uiso 1 1 calc GR
C00O C 1.1767(3) 0.6061(3) 0.13139(16) 0.0396(5) Uani 1 1 d .
C00P C 1.2441(3) 0.7677(3) 0.00412(16) 0.0375(5) Uani 1 1 d .
H00P H 1.3652 0.7647 0.0152 0.045 Uiso 1 1 calc R
C00Q C 1.1227(3) 0.6914(2) 0.05864(14) 0.0300(5) Uani 1 1 d .
C00R C 1.1866(3) 0.8470(3) -0.06569(16) 0.0393(5) Uani 1 1 d .
H00R H 1.2688 0.8993 -0.1028 0.047 Uiso 1 1 calc R
C00S C 1.0123(3) 0.8516(3) -0.08233(16) 0.0412(6) Uani 1 1 d .
H00S H 0.9749 0.9072 -0.1309 0.049 Uiso 1 1 calc R

loop_
_atom_site_aniso_label
_atom_site_aniso_U_11
_atom_site_aniso_U_22
_atom_site_aniso_U_33
_atom_site_aniso_U_23
_atom_site_aniso_U_13
_atom_site_aniso_U_12
Br01 0.02689(13) 0.03864(14) 0.03275(14) 0.01646(9) 0.00014(9) 0.00327(9)
S002 0.0275(3) 0.0272(3) 0.0262(3) 0.0123(2) 0.0115(2) 0.0048(2)
O003 0.0212(7) 0.0323(7) 0.0265(7) 0.0095(6) 0.0051(6) 0.0024(6)
O004 0.0273(8) 0.0351(8) 0.0351(9) 0.0171(7) 0.0097(7) 0.0029(6)
O005 0.0354(8) 0.0317(8) 0.0319(8) 0.0058(6) 0.0137(7) -0.0016(7)
O006 0.0410(9) 0.0296(8) 0.0302(8) 0.0075(6) 0.0164(7) 0.0005(7)
O007 0.0392(9) 0.0566(10) 0.0458(10) 0.0283(8) 0.0176(8) 0.0226(8)
C008 0.0263(10) 0.0212(9) 0.0237(10) 0.0063(8) 0.0106(8) 0.0047(8)
C009 0.0250(10) 0.0228(9) 0.0252(10) 0.0103(8) 0.0106(8) 0.0048(8)
C00A 0.0239(10) 0.0273(10) 0.0204(10) 0.0066(8) 0.0045(8) 0.0063(8)
C00B 0.0269(10) 0.0219(9) 0.0203(10) 0.0077(7) 0.0096(8) 0.0042(8)
C00C 0.0253(10) 0.0257(10) 0.0241(10) 0.0090(8) 0.0083(8) 0.0077(8)
C00D 0.0238(10) 0.0242(9) 0.0212(10) 0.0058(7) 0.0084(8) 0.0060(8)
C00E 0.0249(10) 0.0265(10) 0.0231(10) 0.0059(8) 0.0076(8) 0.0057(8)
C00F 0.0214(10) 0.0251(10) 0.0254(10) 0.0055(8) 0.0075(8) 0.0015(8)
C00G 0.0201(10) 0.0320(11) 0.0365(12) 0.0058(9) 0.0094(9) 0.0016(8)
C00H 0.0267(10) 0.0253(10) 0.0254(10) 0.0113(8) 0.0086(8) 0.0030(8)
N00I 0.0811(18) 0.0617(15) 0.0444(14) 0.0190(12) -0.0030(12) 0.0307(14)
C00J 0.0363(12) 0.0446(13) 0.0308(12) 0.0127(10) 0.0089(10) 0.0165(10)
C00K 0.0362(11) 0.0247(10) 0.0312(11) 0.0140(8) 0.0141(9) 0.0041(9)
C00L 0.0269(10) 0.0265(10) 0.0287(11) 0.0118(8) 0.0115(8) 0.0052(8)
C00M 0.0341(11) 0.0268(10) 0.0216(10) 0.0061(8) 0.0125(8) 0.0048(9)
C00N 0.0251(11) 0.0451(13) 0.0387(13) 0.0026(10) 0.0026(9) 0.0059(10)
C00O 0.0464(14) 0.0401(13) 0.0318(12) 0.0066(10) 0.0037(10) 0.0145(11)
C00P 0.0362(12) 0.0451(13) 0.0363(13) 0.0073(10) 0.0143(10) 0.0160(10)
C00Q 0.0395(12) 0.0284(10) 0.0225(10) 0.0057(8) 0.0053(9) 0.0113(9)
C00R 0.0452(13) 0.0464(13) 0.0331(12) 0.0157(10) 0.0220(11) 0.0153(11)
C00S 0.0542(15) 0.0482(14) 0.0297(12) 0.0211(10) 0.0158(11) 0.0223(12)

loop_
_atom_type_symbol
_atom_type_description
_atom_type_scat_dispersion_real
_atom_type_scat_dispersion_imag
_atom_type_scat_source
C C 0.0033 0.0016 'International Tables Vol C Tables 4.2.6.8 and 6.1.1.4'
H H 0.0000 0.0000 'International Tables Vol C Tables 4.2.6.8 and 6.1.1.4'
Br Br -0.2901 2.4595 'International Tables Vol C Tables 4.2.6.8 and 6.1.1.4'
N N 0.0061 0.0033 'International Tables Vol C Tables 4.2.6.8 and 6.1.1.4'
O O 0.0106 0.0060 'International Tables Vol C Tables 4.2.6.8 and 6.1.1.4'
S S 0.1246 0.1234 'International Tables Vol C Tables 4.2.6.8 and 6.1.1.4'

loop_
_geom_angle_atom_site_label_1
_geom_angle_atom_site_label_2
_geom_angle_atom_site_label_3
_geom_angle
O005 S002 O006 108.43(9)
O005 S002 C00K 111.52(10)
O006 S002 C00K 97.30(9)
O007 S002 O005 118.14(11)
O007 S002 O006 108.28(10)
O007 S002 C00K 111.04(10)
C00E O003 C00G 114.47(15)
C00M O006 S002 116.70(13)
C00C C008 C00F 119.90(17)
C00C C008 C00L 119.69(18)
C00F C008 C00L 120.41(17)
C00D C009 H009 116.2
C00H C009 H009 116.2
C00H C009 C00D 127.61(17)
C00B C00A Br01 118.50(14)
C00B C00A C00F 122.04(18)
C00F C00A Br01 119.41(15)
C00A C00B H00B 120.3
C00A C00B C00D 119.40(17)
C00D C00B H00B 120.3
C008 C00C H00C 119.6
C008 C00C C00D 120.75(18)
C00D C00C H00C 119.6
C00B C00D C009 118.89(16)
C00B C00D C00C 119.09(17)
C00C C00D C009 122.02(18)
O003 C00E C00H 112.47(16)
O004 C00E O003 122.60(18)
O004 C00E C00H 124.93(19)
C008 C00F H00F 120.6
C00A C00F C008 118.82(17)
C00A C00F H00F 120.6
O003 C00G H00A 110.1
O003 C00G H00D 110.1
O003 C00G C00N 108.23(17)
H00A C00G H00D 108.4
C00N C00G H00A 110.1
C00N C00G H00D 110.1
C009 C00H C00E 119.44(18)
C009 C00H H00H 120.3
C00E C00H H00H 120.3
C00M C00J H00J 120.7
C00M C00J C00S 118.5(2)
C00S C00J H00J 120.7
S002 C00K H00E 109.5
S002 C00K H00G 109.5
H00E C00K H00G 108.1
C00L C00K S002 110.74(14)
C00L C00K H00E 109.5
C00L C00K H00G 109.5
C008 C00L C00K 110.30(16)
C008 C00L H00I 109.6
C008 C00L H00K 109.6
C00K C00L H00I 109.6
C00K C00L H00K 109.6
H00I C00L H00K 108.1
C00J C00M O006 120.5(2)
C00J C00M C00Q 121.73(19)
C00Q C00M O006 117.71(18)
C00G C00N H00L 109.5
C00G C00N H00M 109.5
C00G C00N H00N 109.5
H00L C00N H00M 109.5
H00L C00N H00N 109.5
H00M C00N H00N 109.5
N00I C00O C00Q 178.8(3)
C00Q C00P H00P 120.3
C00R C00P H00P 120.3
C00R C00P C00Q 119.3(2)
C00M C00Q C00O 120.0(2)
C00M C00Q C00P 118.9(2)
C00P C00Q C00O 121.1(2)
C00P C00R H00R 119.6
C00S C00R C00P 120.7(2)
C00S C00R H00R 119.6
C00J C00S H00S 119.6
C00R C00S C00J 120.8(2)
C00R C00S H00S 119.6

loop_
_geom_bond_atom_site_label_1
_geom_bond_atom_site_label_2
_geom_bond_distance
Br01 C00A 1.899(2)
S002 O005 1.4179(16)
S002 O006 1.6089(15)
S002 O007 1.4165(17)
S002 C00K 1.7643(19)
O003 C00E 1.344(2)
O003 C00G 1.458(2)
O004 C00E 1.205(2)
O006 C00M 1.409(2)
C008 C00C 1.384(3)
C008 C00F 1.391(3)
C008 C00L 1.512(3)
C009 H009 0.9500
C009 C00D 1.465(3)
C009 C00H 1.324(3)
C00A C00B 1.378(3)
C00A C00F 1.380(3)
C00B H00B 0.9500
C00B C00D 1.389(3)
C00C H00C 0.9500
C00C C00D 1.399(3)
C00E C00H 1.467(3)
C00F H00F 0.9500
C00G H00A 0.9900
C00G H00D 0.9900
C00G C00N 1.493(3)
C00H H00H 0.9500
N00I C00O 1.139(3)
C00J H00J 0.9500
C00J C00M 1.367(3)
C00J C00S 1.385(3)
C00K H00E 0.9900
C00K H00G 0.9900
C00K C00L 1.522(3)
C00L H00I 0.9900
C00L H00K 0.9900
C00M C00Q 1.385(3)
C00N H00L 0.9800
C00N H00M 0.9800
C00N H00N 0.9800
C00O C00Q 1.430(3)
C00P H00P 0.9500
C00P C00Q 1.397(3)
C00P C00R 1.373(3)
C00R H00R 0.9500
C00R C00S 1.369(3)
C00S H00S 0.9500

loop_
_geom_torsion_atom_site_label_1
_geom_torsion_atom_site_label_2
_geom_torsion_atom_site_label_3
_geom_torsion_atom_site_label_4
_geom_torsion
Br01 C00A C00B C00D 176.82(14)
Br01 C00A C00F C008 -176.45(14)
S002 O006 C00M C00J -82.7(2)
S002 O006 C00M C00Q 100.66(19)
S002 C00K C00L C008 178.50(14)
O003 C00E C00H C009 -179.46(18)
O004 C00E C00H C009 0.0(3)
O005 S002 O006 C00M -41.76(17)
O005 S002 C00K C00L 66.99(18)
O006 S002 C00K C00L -179.86(15)
O006 C00M C00Q C00O -2.5(3)
O006 C00M C00Q C00P 176.66(18)
O007 S002 O006 C00M 87.56(16)
O007 S002 C00K C00L -67.02(18)
C008 C00C C00D C009 -179.83(18)
C008 C00C C00D C00B 0.7(3)
C00A C00B C00D C009 -179.72(18)
C00A C00B C00D C00C -0.2(3)
C00B C00A C00F C008 1.0(3)
C00C C008 C00F C00A -0.5(3)
C00C C008 C00L C00K -91.5(2)
C00D C009 C00H C00E 178.78(18)
C00E O003 C00G C00N 179.71(17)
C00F C008 C00C C00D -0.3(3)
C00F C008 C00L C00K 88.8(2)
C00F C00A C00B C00D -0.6(3)
C00G O003 C00E O004 0.4(3)
C00G O003 C00E C00H 179.92(16)
C00H C009 C00D C00B -178.37(19)
C00H C009 C00D C00C 2.1(3)
C00J C00M C00Q C00O -179.1(2)
C00J C00M C00Q C00P 0.1(3)
C00K S002 O006 C00M -157.39(16)
C00L C008 C00C C00D 179.97(17)
C00L C008 C00F C00A 179.23(18)
C00M C00J C00S C00R 0.3(4)
C00P C00R C00S C00J -0.1(4)
C00Q C00P C00R C00S -0.2(4)
C00R C00P C00Q C00M 0.2(3)
C00R C00P C00Q C00O 179.3(2)
C00S C00J C00M O006 -176.8(2)
C00S C00J C00M C00Q -0.3(3)
